data_7215543
loop_
_publ_author_name
'Rueff, Jean-Michel'
'Caignaert, Vincent'
'Leclaire, Andr\'e'
'Simon, Charles'
'Haelters, Jean-Pierre'
'Jaffr\`es, Paul-Alain'

_publ_section_title
;
 m-phosphonobenzoic acid and copper(II) as precursors of helical chain and
 lamellar hybrid materials
;
_journal_coden_ASTM CRECF4
_journal_issue 4
_journal_name_full CrystEngComm
_journal_page_first 556
_journal_page_last 559
_journal_paper_doi 10.1039/b816132c
_journal_volume 11
_journal_year 2009
_chemical_absolute_configuration ad
_chemical_compound_source 'hydrothermal synthesis'
_chemical_formula_moiety 'C28 H16 Cu6 O20 P4, 7(H2 O1)'
_chemical_formula_sum 'C28 H30 Cu6 O27 P4'
_chemical_formula_weight 1303.7
_space_group_IT_number 179
_symmetry_cell_setting hexagonal
_symmetry_space_group_name_Hall 'P 65 2 (0 0 1)'
_symmetry_space_group_name_H-M 'P 65 2 2'
_cell_angle_alpha 90
_cell_angle_beta 90
_cell_angle_gamma 120
_cell_formula_units_Z 3
_cell_length_a 14.656(3)
_cell_length_b 14.656(3)
_cell_length_c 16.905(2)
_cell_measurement_reflns_used 100
_cell_measurement_temperature 293
_cell_measurement_theta_max 30.
_cell_measurement_theta_min 6.
_cell_volume 3144.7(10)
_computing_publication_material '(Jana2000; Petricek and Dusek, 2000)'
_computing_structure_refinement '(Jana2000; Petricek and Dusek, 2000)'
_diffrn_ambient_temperature 293
_diffrn_measured_fraction_theta_full 0.99
_diffrn_measured_fraction_theta_max 0.99
_diffrn_measurement_device_type 'Nonius CCD'
_diffrn_measurement_method '\F/\W scan'
_diffrn_radiation_source 'sealed tube'
_diffrn_radiation_type 'Mo K\a'
_diffrn_radiation_wavelength 0.71069
_diffrn_reflns_av_R_equivalents 0.0917
_diffrn_reflns_av_sigmaI/netI 0.0830
_diffrn_reflns_limit_h_max 10
_diffrn_reflns_limit_h_min -20
_diffrn_reflns_limit_k_max 20
_diffrn_reflns_limit_k_min -19
_diffrn_reflns_limit_l_max 15
_diffrn_reflns_limit_l_min -23
_diffrn_reflns_number 18435
_diffrn_reflns_theta_full 30.00
_diffrn_reflns_theta_max 30.00
_diffrn_reflns_theta_min 5.92
_exptl_absorpt_coefficient_mu 3.238
_exptl_absorpt_correction_T_max 0.843
_exptl_absorpt_correction_T_min 0.552
_exptl_absorpt_correction_type gaussian
_exptl_crystal_colour green
_exptl_crystal_density_diffrn 2.0645
_exptl_crystal_description needle
_exptl_crystal_F_000 1926
_exptl_crystal_size_max 0.378
_exptl_crystal_size_mid 0.064
_exptl_crystal_size_min 0.056
_refine_diff_density_max 1.01
_refine_diff_density_min -0.47
_refine_ls_abs_structure_details friedel-pairs
_refine_ls_abs_structure_Flack 0.03(2)
_refine_ls_extinction_method none
_refine_ls_goodness_of_fit_gt 1.89
_refine_ls_goodness_of_fit_ref 1.56
_refine_ls_hydrogen_treatment refall
_refine_ls_number_parameters 171
_refine_ls_number_reflns 3051
_refine_ls_R_factor_all 0.0972
_refine_ls_R_factor_gt 0.0484
_refine_ls_shift/su_max 0.0017
_refine_ls_shift/su_mean 0.0001
_refine_ls_structure_factor_coef F
_refine_ls_weighting_details w=1/(\s^2^(F)+0.0001F^2^)
_refine_ls_weighting_scheme sigma
_refine_ls_wR_factor_gt 0.0493
_refine_ls_wR_factor_ref 0.0528
_reflns_number_gt 1881
_reflns_number_total 3051
_reflns_threshold_expression I>3\s(I)
_cod_duplicate_entry 7200473
_cod_data_source_file b816132c.cif
_cod_data_source_block (I)
_cod_depositor_comments
;
The following automatic conversions were performed:

'_exptl_absorpt_correction_type' value 'Gaussian' changed to
'gaussian' according to
/usr/data/users/saulius/automatic-downloads/retrospective/RSC/lib/dictionaries/cif_core.dic
dictionary named 'cif_core.dic' version 2.4.2 from 2011-04-26.

Automatic conversion script
Id: cif_fix_values 2281 2013-09-26 08:29:07Z andrius 

 Updated bibliographic information.

 Antanas Vaitkus,
 2019-09-18

 Marked entry as a duplicate of entry 7200473.

 Antanas Vaitkus,
 2019-09-18
;
_cod_original_cell_volume 3144.8(10)
_cod_original_sg_symbol_Hall 'P 65 2 ( 0 0 1 )'
_cod_database_code 7215543

loop_
_symmetry_equiv_pos_site_id
_symmetry_equiv_pos_as_xyz
1 x,y,z
2 x-y,x,5/6+z
3 -y,-x,1/6-z
4 -y,x-y,2/3+z
5 x-y,-y,-z
6 -x,-y,1/2+z
7 x,x-y,5/6-z
8 -x+y,-x,1/3+z
9 y,x,2/3-z
10 y,-x+y,1/6+z
11 -x+y,y,1/2-z
12 -x,-x+y,1/3-z

loop_
_atom_site_label
_atom_site_type_symbol
_atom_site_fract_x
_atom_site_fract_y
_atom_site_fract_z
_atom_site_adp_type
_atom_site_U_iso_or_equiv
_atom_site_symmetry_multiplicity
_atom_site_occupancy
_atom_site_calc_flag
_atom_site_attached_hydrogens
Cu1 Cu 0.11674(6) 0.43944(6) 0.19164(4) Uani 0.0316(4) 12 1 d .
Cu2 Cu 0 0.16385(7) 0.166667 Uani 0.0304(4) 6 1 d .
P P 0.23500(10) 0.31562(11) 0.16090(8) Uani 0.0220(6) 12 1 d .
O1 O 0.2553(3) 0.3018(3) 0.2492(2) Uani 0.0250(17) 12 1 d .
O2 O 0.2264(3) 0.4146(3) 0.1477(3) Uani 0.041(2) 12 1 d .
O3 O 0.1381(3) 0.2170(3) 0.1302(2) Uani 0.0410(19) 12 1 d .
O4 O 0.5011(3) 0.5478(3) -0.0775(2) Uani 0.0267(17) 12 1 d .
O5 O 0.6009(3) 0.4729(3) -0.1032(2) Uani 0.0318(19) 12 1 d .
O6 O 0.2903(4) 0.5805(8) 0.25 Uani 0.087(5) 6 1 d 2
O7 O 0.3693(3) 0.6307(3) 0.083333 Uani 0.072(4) 6 1 d 2
O8 O 0.1390(12) 0.1240(11) -0.0151(8) Uani 0.130(10) 12 0.5 d 2
O9 O -0.0338(6) 0.0338(6) 0.083333 Uani 0.241(11) 6 1 d 2
C1 C 0.3428(4) 0.3222(4) 0.1021(3) Uani 0.019(2) 12 1 d .
C2 C 0.3925(4) 0.3971(3) 0.0418(3) Uani 0.022(2) 12 1 d .
C3 C 0.4700(4) 0.3951(4) -0.0042(3) Uani 0.018(2) 12 1 d .
C4 C 0.4978(5) 0.3169(4) 0.0094(3) Uani 0.030(3) 12 1 d .
C5 C 0.4506(5) 0.2454(5) 0.0694(4) Uani 0.035(3) 12 1 d .
C6 C 0.3729(5) 0.2472(5) 0.1165(4) Uani 0.033(3) 12 1 d .
C7 C 0.5276(4) 0.4776(4) -0.0672(3) Uani 0.021(2) 12 1 d .
H2 H 0.3778(3) 0.4423 0.0351(5) Uiso 0.05(2) 12 1 d .
H4 H 0.542(4) 0.316(4) -0.012(3) Uiso 0.018(14) 12 1 d .
H5 H 0.477(5) 0.213(4) 0.090(4) Uiso 0.037(18) 12 1 d .
H6 H 0.352(5) 0.211(5) 0.156(4) Uiso 0.05(2) 12 1 d .

loop_
_atom_site_aniso_label
_atom_site_aniso_type_symbol
_atom_site_aniso_U_11
_atom_site_aniso_U_22
_atom_site_aniso_U_33
_atom_site_aniso_U_12
_atom_site_aniso_U_13
_atom_site_aniso_U_23
Cu1 Cu 0.0429(5) 0.0425(4) 0.0267(4) 0.0343(4) 0.0155(3) 0.0167(3)
Cu2 Cu 0.0177(5) 0.0319(4) 0.0368(6) 0.0088(2) 0.0003(4) 0.0002(2)
P P 0.0198(7) 0.0303(8) 0.0178(7) 0.0140(6) 0.0002(6) -0.0047(6)
O1 O 0.027(2) 0.029(2) 0.021(2) 0.0158(18) 0.0058(16) -0.0030(15)
O2 O 0.037(2) 0.044(3) 0.053(3) 0.029(2) 0.020(2) 0.019(2)
O3 O 0.014(2) 0.052(3) 0.043(3) 0.0054(19) 0.0023(17) -0.020(2)
O4 O 0.026(2) 0.020(2) 0.032(2) 0.0094(18) -0.0007(16) 0.0023(16)
O5 O 0.030(2) 0.036(2) 0.030(2) 0.0168(20) 0.0103(17) 0.0142(17)
O6 O 0.083(5) 0.102(7) 0.083(6) 0.051(4) -0.006(4) 0
O7 O 0.050(3) 0.050(3) 0.123(7) 0.029(4) 0.029(4) 0.029(4)
O8 O 0.109(11) 0.146(14) 0.116(11) 0.050(10) -0.034(9) -0.112(10)
O9 O 0.103(8) 0.103(8) 0.51(3) 0.041(9) -0.018(12) -0.018(12)
C1 C 0.017(3) 0.028(3) 0.015(3) 0.014(2) 0.0015(19) -0.001(2)
C2 C 0.018(3) 0.024(3) 0.027(3) 0.012(2) -0.002(2) -0.003(2)
C3 C 0.018(2) 0.021(2) 0.015(3) 0.010(2) -0.001(2) 0.000(2)
C4 C 0.029(3) 0.033(3) 0.037(4) 0.022(3) 0.021(3) 0.002(3)
C5 C 0.051(4) 0.041(4) 0.033(4) 0.038(4) 0.012(3) 0.012(3)
C6 C 0.031(3) 0.041(4) 0.022(3) 0.015(3) 0.011(2) 0.012(3)
C7 C 0.019(3) 0.023(3) 0.012(2) 0.005(2) -0.003(2) -0.002(2)

loop_
_atom_type_symbol
_atom_type_scat_dispersion_real
_atom_type_scat_dispersion_imag
_atom_type_scat_source
Cu 0.320 1.265 'International Tables Vol C Tables 4.2.6.8 and 6.1.1.1'
P 0.102 0.094 'International Tables Vol C Tables 4.2.6.8 and 6.1.1.1'
O 0.011 0.006 'International Tables Vol C Tables 4.2.6.8 and 6.1.1.1'
C 0.003 0.002 'International Tables Vol C Tables 4.2.6.8 and 6.1.1.1'
H 0.000 0.000 'International Tables Vol C Tables 4.2.6.8 and 6.1.1.1'

loop_
_geom_angle_atom_site_label_1
_geom_angle_atom_site_label_2
_geom_angle_atom_site_label_3
_geom_angle_site_symmetry_1
_geom_angle_site_symmetry_3
_geom_angle
_geom_angle_publ_flag
O1 Cu1 O2 11_555 . 93.3(2) yes
O1 Cu1 O4 11_555 8_565 92.9(2) yes
O1 Cu1 O5 11_555 5_565 152.30(17) yes
O1 Cu1 O6 11_555 . 115.1(2) yes
O2 Cu1 O4 . 8_565 161.10(18) yes
O2 Cu1 O5 . 5_565 91.4(2) yes
O2 Cu1 O6 . . 73.6(2) yes
O4 Cu1 O5 8_565 5_565 91.3(2) yes
O4 Cu1 O6 8_565 . 87.6(2) yes
O5 Cu1 O6 5_565 . 92.4(2) yes
O1 Cu2 O1 2_554 11_555 84.98(17) yes
O1 Cu2 O3 2_554 . 97.40(19) yes
O1 Cu2 O3 2_554 12_555 93.1(2) yes
O1 Cu2 O9 2_554 . 96.0(2) yes
O1 Cu2 O9 2_554 10_555 176.1(2) yes
O1 Cu2 O1 11_555 2_554 84.98(17) yes
O1 Cu2 O3 11_555 . 93.14(18) yes
O1 Cu2 O3 11_555 12_555 97.4(2) yes
O1 Cu2 O9 11_555 . 176.1(3) yes
O1 Cu2 O9 11_555 10_555 96.0(2) yes
O3 Cu2 O3 . 12_555 165.7(3) yes
O3 Cu2 O9 . . 83.0(2) yes
O3 Cu2 O9 . 10_555 86.3(2) yes
O3 Cu2 O3 12_555 . 165.7(3) yes
O3 Cu2 O9 12_555 . 86.3(2) yes
O3 Cu2 O9 12_555 10_555 83.0(3) yes
O9 Cu2 O9 . 10_555 83.2(3) yes
O9 Cu2 O9 10_555 . 83.2(3) yes
O1 P O2 . . 112.0(3) yes
O1 P O3 . . 110.60(19) yes
O1 P C1 . . 108.2(3) yes
O2 P O3 . . 111.7(3) yes
O2 P C1 . . 110.4(3) yes
O3 P C1 . . 103.7(2) yes
Cu1 O1 Cu2 11_555 10_555 110.80(15) yes
Cu1 O1 P 11_555 . 112.1(2) yes
Cu2 O1 P 10_555 . 130.42(18) yes
Cu1 O2 P . . 125.6(2) yes
Cu2 O3 P . . 125.7(3) yes
Cu1 O4 C7 4_664 . 133.1(4) yes
Cu1 O5 C7 5_665 . 124.3(4) yes
Cu1 O6 Cu1 . 11_555 90.4(3) yes
Cu2 O9 Cu2 . 2_554 113.1(5) yes
Cu2 O9 Cu2 2_554 . 113.1(5) yes
P C1 C2 . . 122.2(5) yes
P C1 C6 . . 118.0(4) yes
C2 C1 C6 . . 119.8(6) yes
C1 C2 C3 . . 120.0(6) yes
C1 C2 H2 . . 120.0(8) yes
C3 C2 H2 . . 120.0(7) yes
C2 C3 C4 . . 119.7(5) yes
C2 C3 C7 . . 120.8(6) yes
C4 C3 C7 . . 119.4(5) yes
C3 C4 C5 . . 120.0(7) yes
C3 C4 H4 . . 123(4) yes
C5 C4 H4 . . 117(5) yes
C4 C5 C6 . . 120.7(8) yes
C4 C5 H5 . . 123(4) yes
C6 C5 H5 . . 113(5) yes
C1 C6 C5 . . 119.7(6) yes
C1 C6 H6 . . 120(6) yes
C5 C6 H6 . . 120(6) yes
O4 C7 O5 . . 125.8(5) yes
O4 C7 C3 . . 117.8(5) yes
O5 C7 C3 . . 116.4(6) yes
O5 C7 C4 . . 87.2(4) yes

loop_
_geom_bond_atom_site_label_1
_geom_bond_atom_site_label_2
_geom_bond_site_symmetry_2
_geom_bond_distance
_geom_bond_publ_flag
Cu1 O1 11_555 2.013(4) yes
Cu1 O2 . 1.963(5) yes
Cu1 O4 8_565 1.971(6) yes
Cu1 O5 5_565 1.924(4) yes
Cu1 O6 . 2.542(5) yes
Cu2 O1 2_554 2.280(5) yes
Cu2 O1 11_555 2.280(4) yes
Cu2 O3 . 1.873(4) yes
Cu2 O3 12_555 1.873(4) yes
Cu2 O9 . 2.218(7) yes
Cu2 O9 10_555 2.218(11) yes
P O1 . 1.555(4) yes
P O2 . 1.534(5) yes
P O3 . 1.524(3) yes
P C1 . 1.828(6) yes
O1 O3 . 2.531(5) yes
O2 O3 . 2.530(6) yes
O4 O5 . 2.267(8) yes
O4 C7 . 1.280(9) yes
O5 C7 . 1.266(8) yes
C1 C2 . 1.405(7) yes
C1 C6 . 1.395(11) yes
C2 C3 . 1.389(9) yes
C2 H2 . 0.800(7) yes
C3 C4 . 1.414(10) yes
C3 C7 . 1.513(7) yes
C4 C5 . 1.371(8) yes
C4 H4 . 0.75(6) yes
C5 C6 . 1.401(11) yes
C5 H5 . 0.82(8) yes
C6 H6 . 0.81(7) yes
